data_1506980
loop_
_publ_author_name
'Isobe, Hiroyuki'
'Sato, Sota'
'Tanaka, Takatsugu'
'Tokuyama, Hidetoshi'
'Nakamura, Eiichi'

_publ_section_title
;
 Thermal and palladium-catalyzed [3 + 2] synthesis of cyclopentadienone
 acetals from cyclopropenone acetals and acetylenes.
;
_journal_issue 20
_journal_name_full 'Organic letters'
_journal_page_first 3569
_journal_page_last 3571
_journal_paper_doi 10.1021/ol0483450
_journal_volume 6
_journal_year 2004
_chemical_compound_source 'Nakamura laboratory'
_chemical_formula_moiety 'C20 H28 O7 '
_chemical_formula_sum 'C20 H28 O7'
_chemical_formula_weight 380.437
_chemical_name_systematic
;
 ?
;
_space_group_IT_number 14
_symmetry_cell_setting monoclinic
_symmetry_space_group_name_Hall '-P 2ybc'
_symmetry_space_group_name_H-M 'P 1 21/c 1'
_atom_sites_solution_hydrogens mixed
_atom_sites_solution_primary direct
_atom_sites_solution_secondary difmap
_audit_creation_method maXus
_cell_angle_alpha 90.00
_cell_angle_beta 99.303(3)
_cell_angle_gamma 90.00
_cell_formula_units_Z 8
_cell_length_a 15.5630(9)
_cell_length_b 20.8620(11)
_cell_length_c 12.5750(4)
_cell_measurement_temperature 298
_cell_volume 4029.1(3)
_computing_cell_refinement Scalepack(HKL)
_computing_data_collection 'DIP Image plate'
_computing_data_reduction 'maXus (Mackay et al., 1999)'
_computing_molecular_graphics 'Ortep (Johnson, 1976)'
_computing_publication_material 'maXus(Mackay et al., 1999)'
_computing_structure_refinement 'maXus(Mackay et al., 1999)'
_computing_structure_solution 'SIR97(Cascarano al.,Acta Cryst.,1996,A52,C-79)'
_diffrn_measurement_device 'DIP Image plate'
_diffrn_measurement_method IP
_diffrn_orient_matrix_type X=UH
_diffrn_orient_matrix_UB_11 -0.02495
_diffrn_orient_matrix_UB_12 0.07586
_diffrn_orient_matrix_UB_13 -0.00965
_diffrn_orient_matrix_UB_21 0.03931
_diffrn_orient_matrix_UB_22 0.00967
_diffrn_orient_matrix_UB_23 -0.02563
_diffrn_orient_matrix_UB_31 -0.03397
_diffrn_orient_matrix_UB_32 -0.00708
_diffrn_orient_matrix_UB_33 -0.05478
_diffrn_radiation_source 'fine-focus sealed tube'
_diffrn_radiation_type ' MoK\a'
_diffrn_radiation_wavelength_id all
_diffrn_reflns_limit_h_max 18
_diffrn_reflns_limit_h_min -18
_diffrn_reflns_limit_k_max 0
_diffrn_reflns_limit_k_min -25
_diffrn_reflns_limit_l_max 14
_diffrn_reflns_limit_l_min 0
_diffrn_reflns_number 7198
_diffrn_reflns_theta_full 25.75
_diffrn_reflns_theta_max 25.75
_diffrn_reflns_theta_min 2.36
_exptl_absorpt_coefficient_mu 0.09
_exptl_absorpt_correction_type none
_exptl_crystal_colour Colourless
_exptl_crystal_density_diffrn 1.254
_exptl_crystal_density_method 'not measured'
_exptl_crystal_description Cube
_exptl_crystal_F_000 1632
_exptl_crystal_size_max 0.2
_exptl_crystal_size_mid 0.2
_exptl_crystal_size_min 0.2
_refine_diff_density_max 1.05
_refine_diff_density_min -0.50
_refine_diff_density_rms 0.08
_refine_ls_extinction_coef 69E5(8)
_refine_ls_extinction_expression
;
 equation(22) p292 'Crystallographic Computing' (1970)
 coefficient is multiplied by 10^4
;
_refine_ls_extinction_method Zachariasen
_refine_ls_goodness_of_fit_all 0.526
_refine_ls_goodness_of_fit_gt 0.552
_refine_ls_goodness_of_fit_ref 0.552
_refine_ls_hydrogen_treatment refxyz
_refine_ls_matrix_type full
_refine_ls_number_constraints 0
_refine_ls_number_parameters 550
_refine_ls_number_reflns 5863
_refine_ls_number_restraints 0
_refine_ls_R_factor_all 0.081
_refine_ls_R_factor_gt 0.073
_refine_ls_shift/su_max 0.047
_refine_ls_shift/su_mean 0.005
_refine_ls_structure_factor_coef F^2^
_refine_ls_weighting_details ' w = 1 / ( s^2^(Fo^2^) + 0.10000 * Fo^2^)'
_refine_ls_weighting_scheme sigma
_refine_ls_wR_factor_all 0.186
_refine_ls_wR_factor_gt 0.184
_refine_ls_wR_factor_ref 0.184
_reflns_d_resolution_high 0.64
_reflns_d_resolution_low 2.08
_reflns_limit_h_max 18
_reflns_limit_h_min 0
_reflns_limit_k_max 25
_reflns_limit_k_min 0
_reflns_limit_l_max 14
_reflns_limit_l_min -14
_reflns_number_gt 5864
_reflns_number_total 7422
_reflns_threshold_expression 'I> 3.00 sigma(I)'
_cod_data_source_file ol0483450si20040820_035617.cif
_cod_data_source_block 14i
_cod_depositor_comments
;
The following automatic conversions were performed:

'_symmetry_cell_setting' value 'Monoclinic' changed to 'monoclinic'
according to /home/saulius/struct/CIF-dictionaries/cif_core.dic
dictionary named 'cif_core.dic' version 2.4.1 from 2010-06-29.

Automatic conversion script
Id: cif_fix_values 1715 2011-07-08 13:25:40Z adriana 

The following automatic conversions were performed:

'_atom_sites_solution_hydrogens' value 'geom, diff' was changed to
'mixed'.

Automatic conversion script
Id: cif_fix_values 6452 2018-10-05 10:23:21Z andrius 
;
_cod_original_sg_symbol_H-M 'P 21/c        '
_cod_original_formula_sum 'C20 H28 O7 '
_cod_database_code 1506980

loop_
_symmetry_equiv_pos_as_xyz
+X,+Y,+Z
-X,-Y,-Z
'-X,+Y+ 1/2,-Z+ 1/2'
'+X,-Y+ 1/2,+Z+ 1/2'

loop_
_atom_site_label
_atom_site_fract_x
_atom_site_fract_y
_atom_site_fract_z
_atom_site_U_iso_or_equiv
_atom_site_occupancy
_atom_site_adp_type
O1 0.28946(10) 0.20625(7) 0.30716(10) 0.0547(7) 1.00 Uij
O2 0.18472(11) -0.05966(8) 0.42112(11) 0.0580(8) 1.00 Uij
O3 0.32414(11) 0.25476(7) 0.15107(10) 0.0540(7) 1.00 Uij
O4 0.23761(12) 0.00571(8) 0.29510(12) 0.0602(8) 1.00 Uij
C5 0.33320(15) 0.09690(11) 0.12934(15) 0.0531(10) 1.00 Uij
O6 0.07204(12) 0.15636(8) 0.05130(14) 0.0621(8) 1.00 Uij
C7 0.24152(14) 0.11238(10) 0.09445(14) 0.0520(9) 1.00 Uij
O8 0.52173(12) 0.15600(10) 0.18574(14) 0.0718(10) 1.00 Uij
C9 0.46418(16) 0.13980(11) 0.24832(17) 0.0573(11) 1.00 Uij
C10 0.37691(17) 0.03670(12) 0.10477(18) 0.0597(11) 1.00 Uij
O11 0.07748(16) 0.05117(9) 0.19935(18) 0.0753(11) 1.00 Uij
C12 0.22139(14) 0.16868(10) 0.13361(14) 0.0492(9) 1.00 Uij
C13 0.37336(15) 0.14400(11) 0.19177(15) 0.0524(10) 1.00 Uij
C14 0.30427(15) 0.19694(10) 0.20059(14) 0.0495(9) 1.00 Uij
O15 0.32354(14) -0.00023(10) 0.03972(16) 0.0775(10) 1.00 Uij
C16 0.19952(16) -0.05382(10) 0.31366(16) 0.0542(10) 1.00 Uij
C17 0.13258(15) 0.20015(10) 0.11157(15) 0.0515(9) 1.00 Uij
O18 0.48398(13) 0.12354(11) 0.34094(13) 0.0777(11) 1.00 Uij
C19 0.11480(18) -0.10994(12) 0.17456(18) 0.0633(12) 1.00 Uij
C20 0.25889(17) -0.04579(11) 0.50160(17) 0.0596(11) 1.00 Uij
C21 0.35368(17) 0.24419(12) 0.37536(15) 0.0597(11) 1.00 Uij
C22 0.04159(16) -0.00829(11) 0.23034(18) 0.0556(10) 1.00 Uij
C23 0.37039(17) 0.30828(12) 0.32349(17) 0.0611(11) 1.00 Uij
C24 0.25167(18) -0.11185(12) 0.28001(18) 0.0623(12) 1.00 Uij
C25 0.39212(17) 0.29155(11) 0.21316(17) 0.0584(11) 1.00 Uij
O26 0.33685(13) -0.18078(11) 0.39573(14) 0.0794(11) 1.00 Uij
O27 0.45143(15) 0.02332(11) 0.13874(19) 0.0863(12) 1.00 Uij
C28 0.11229(16) -0.05890(10) 0.23720(16) 0.0542(10) 1.00 Uij
C29 0.29857(18) 0.01936(11) 0.48633(19) 0.0623(12) 1.00 Uij
C30 0.09969(18) 0.21863(13) 0.21598(19) 0.0656(13) 1.00 Uij
C31 0.20014(19) -0.14227(13) 0.2009(2) 0.0684(13) 1.00 Uij
C32 0.31485(18) 0.02275(13) 0.37106(19) 0.0661(13) 1.00 Uij
C33 0.2287(2) -0.20047(16) 0.1491(2) 0.0821(17) 1.00 Uij
C34 0.13438(18) 0.25903(13) 0.03881(19) 0.0658(12) 1.00 Uij
C35 0.34066(19) -0.13340(14) 0.3273(2) 0.0705(14) 1.00 Uij
C36 -0.0633(2) 0.05210(15) 0.3284(2) 0.0771(15) 1.00 Uij
C37 0.00809(18) 0.00137(13) 0.33732(19) 0.0654(13) 1.00 Uij
O38 0.30324(18) -0.21623(13) 0.1512(2) 0.1091(16) 1.00 Uij
C39 0.0203(2) 0.31288(16) 0.1257(3) 0.0891(18) 1.00 Uij
O40 0.40912(17) -0.11024(14) 0.3118(2) 0.1074(16) 1.00 Uij
C41 0.0478(2) 0.29468(14) 0.0207(2) 0.0787(15) 1.00 Uij
O42 0.16474(18) -0.23352(17) 0.1020(3) 0.157(2) 1.00 Uij
C43 -0.03473(19) -0.02411(14) 0.1430(2) 0.0687(13) 1.00 Uij
C44 0.2365(2) 0.07344(14) 0.5082(2) 0.0804(16) 1.00 Uij
C45 -0.1055(2) 0.02711(16) 0.1327(2) 0.0782(16) 1.00 Uij
C46 0.0136(2) 0.25462(17) 0.1953(2) 0.0830(17) 1.00 Uij
C47 0.4183(3) -0.2064(2) 0.4485(3) 0.100(2) 1.00 Uij
C48 0.2913(2) 0.35209(14) 0.3135(2) 0.0738(15) 1.00 Uij
C50 0.3589(3) -0.06132(18) 0.0137(3) 0.101(2) 1.00 Uij
C51 -0.1383(2) 0.03613(17) 0.2402(3) 0.0832(17) 1.00 Uij
C52 0.3859(2) 0.02511(15) 0.5619(2) 0.0791(16) 1.00 Uij
C53 0.6115(2) 0.1482(2) 0.2337(3) 0.095(2) 1.00 Uij
C54 0.1844(4) -0.2950(3) 0.0553(8) 0.202(5) 1.00 Uij
C55 0.4492(2) 0.34093(16) 0.3899(2) 0.0795(16) 1.00 Uij
H30A 0.091808 0.180603 0.256297 0.103(11) 1.00 Uiso
H30B 0.141816 0.245923 0.258030 0.069(7) 1.00 Uiso
H46A -0.030456 0.226757 0.158173 0.107(12) 1.00 Uiso
H46B 0.004(2) 0.2747(17) 0.274(3) 0.101(10) 1.00 Uiso
H39A 0.062(3) 0.3411(18) 0.178(3) 0.146(16) 1.00 Uiso
H39B -0.031(3) 0.3429(18) 0.101(3) 0.129(14) 1.00 Uiso
H41A 0.052(2) 0.3270(19) -0.037(3) 0.105(11) 1.00 Uiso
H41B 0.007(2) 0.2684(18) -0.023(3) 0.063(7) 1.00 Uiso
H34A 0.182(2) 0.2931(16) 0.065(2) 0.078(8) 1.00 Uiso
H34B 0.146765 0.245654 -0.030179 0.090(10) 1.00 Uiso
H7 0.204736 0.083225 0.048755 0.055(6) 1.00 Uiso
H21A 0.334(3) 0.2525(18) 0.443(3) 0.086(9) 1.00 Uiso
H21B 0.408(3) 0.221(2) 0.389(3) 0.060(7) 1.00 Uiso
H25A 0.445(3) 0.2672(19) 0.223(3) 0.057(6) 1.00 Uiso
H25B 0.400188 0.330595 0.175597 0.053(6) 1.00 Uiso
H55A 0.460(2) 0.3813(17) 0.357(2) 0.105(11) 1.00 Uiso
H55B 0.499(2) 0.3139(15) 0.392(2) 0.135(16) 1.00 Uiso
H55C 0.438(2) 0.3480(16) 0.462(2) 0.093(10) 1.00 Uiso
H44A 0.262(2) 0.1144(17) 0.498(2) 0.113(12) 1.00 Uiso
H44B 0.225(2) 0.0701(15) 0.581(2) 0.091(10) 1.00 Uiso
H44C 0.183034 0.069336 0.458501 0.102(11) 1.00 Uiso
H52A 0.410883 0.066390 0.552549 0.113(12) 1.00 Uiso
H52B 0.424673 -0.007815 0.545169 0.083(9) 1.00 Uiso
H52C 0.376766 0.020464 0.635172 0.106(12) 1.00 Uiso
H32A 0.361227 -0.006330 0.363264 0.097(11) 1.00 Uiso
H32B 0.332046 0.065677 0.356743 0.086(9) 1.00 Uiso
H20A 0.241981 -0.046689 0.571700 0.058(6) 1.00 Uiso
H20B 0.303008 -0.077521 0.498058 0.067(7) 1.00 Uiso
H43A -0.014818 -0.027664 0.074891 0.069(7) 1.00 Uiso
H43B -0.060416 -0.063958 0.159660 0.075(8) 1.00 Uiso
H37A -0.014843 -0.038216 0.359758 0.088(9) 1.00 Uiso
H37B 0.055032 0.015526 0.391319 0.093(10) 1.00 Uiso
H36A -0.085281 0.055315 0.395297 0.086(9) 1.00 Uiso
H36B -0.040390 0.092845 0.311221 0.073(8) 1.00 Uiso
H51A -0.164968 -0.003010 0.258315 0.084(9) 1.00 Uiso
H51B -0.180355 0.070150 0.233849 0.099(11) 1.00 Uiso
H45A -0.082115 0.067060 0.112504 0.073(8) 1.00 Uiso
H45B -0.153137 0.014433 0.078427 0.098(11) 1.00 Uiso
H48A 0.303780 0.391857 0.280793 0.107(12) 1.00 Uiso
H48B 0.277139 0.360283 0.383812 0.125(14) 1.00 Uiso
H48C 0.242873 0.331558 0.269630 0.119(13) 1.00 Uiso
H19 0.065247 -0.120785 0.121730 0.094(10) 1.00 Uiso
H54A 0.131335 -0.315155 0.022209 0.158(18) 1.00 Uiso
H54B 0.213269 -0.321811 0.112120 0.30(5) 1.00 Uiso
H54C 0.221712 -0.288772 0.002313 0.17(2) 1.00 Uiso
H47A 0.407668 -0.240398 0.496161 0.26(4) 1.00 Uiso
H47B 0.451036 -0.173037 0.489091 0.26(4) 1.00 Uiso
H47C 0.450682 -0.222766 0.395557 0.123(13) 1.00 Uiso
H50A 0.315688 -0.084813 -0.033892 0.127(14) 1.00 Uiso
H50B 0.375751 -0.085294 0.078916 0.130(16) 1.00 Uiso
H50C 0.408949 -0.054444 -0.020644 0.094(11) 1.00 Uiso
H53A 0.648345 0.161093 0.183258 0.139(16) 1.00 Uiso
H53B 0.622318 0.104092 0.252809 0.125(15) 1.00 Uiso
H53C 0.623623 0.174353 0.297251 0.151(18) 1.00 Uiso
H6 0.073(3) 0.126(3) 0.106(4) 0.143(17) 1.00 Uiso
H11 0.124(3) 0.0514(17) 0.226(3) 0.080(11) 1.00 Uiso

loop_
_atom_site_aniso_label
_atom_site_aniso_U_11
_atom_site_aniso_U_22
_atom_site_aniso_U_33
_atom_site_aniso_U_12
_atom_site_aniso_U_13
_atom_site_aniso_U_23
O1 0.0593(10) 0.0607(9) 0.0427(7) -.0064(7) 0.0087(6) -.0005(5)
O2 0.0624(11) 0.0575(9) 0.0533(8) -.0007(7) 0.0147(7) 0.0047(6)
O3 0.0613(10) 0.0531(9) 0.0457(7) -.0084(6) 0.0061(6) 0.0037(5)
O4 0.0654(11) 0.0549(9) 0.0589(8) -.0069(7) 0.0115(7) 0.0083(6)
C5 0.0491(13) 0.0558(12) 0.0527(10) 0.0006(9) 0.0078(8) -.0004(8)
O6 0.0549(11) 0.0559(10) 0.0713(9) -.0013(7) -.0037(7) -.0051(7)
C7 0.0528(13) 0.0515(12) 0.0498(9) -.0021(9) 0.0056(8) -.0020(8)
O8 0.0525(11) 0.0859(13) 0.0752(10) -.0092(9) 0.0101(8) 0.0003(8)
C9 0.0532(14) 0.0578(13) 0.0583(11) -.0013(10) 0.0030(9) -.0036(9)
C10 0.0552(15) 0.0591(14) 0.0627(12) 0.0037(10) 0.0070(9) -.0037(9)
O11 0.0635(14) 0.0565(11) 0.1041(14) 0.0024(9) 0.0171(11) 0.0224(9)
C12 0.0494(13) 0.0507(12) 0.0461(9) -.0010(8) 0.0062(8) 0.0036(7)
C13 0.0507(13) 0.0572(13) 0.0475(9) -.0018(9) 0.0047(8) 0.0029(8)
C14 0.0550(13) 0.0491(11) 0.0433(9) -.0041(9) 0.0084(8) 0.0016(7)
O15 0.0650(12) 0.0700(12) 0.0934(12) 0.0121(9) 0.0000(9) -.0265(9)
C16 0.0597(14) 0.0480(12) 0.0540(10) 0.0004(9) 0.0130(9) 0.0024(8)
C17 0.0512(13) 0.0487(12) 0.0525(10) -.0007(9) 0.0040(8) -.0004(7)
O18 0.0666(13) 0.1014(15) 0.0609(9) 0.0042(10) -.0050(8) 0.0050(9)
C19 0.0669(16) 0.0559(14) 0.0648(12) 0.0033(11) 0.0081(10) -.0049(9)
C20 0.0688(16) 0.0572(13) 0.0516(10) 0.0020(11) 0.0129(9) 0.0010(8)
C21 0.0658(16) 0.0669(15) 0.0442(9) -.0030(11) 0.0034(9) -.0042(8)
C22 0.0541(14) 0.0481(12) 0.0630(11) 0.0007(9) 0.0102(9) 0.0026(8)
C23 0.0662(16) 0.0595(14) 0.0547(11) -.0075(11) 0.0030(9) -.0070(9)
C24 0.0653(16) 0.0589(14) 0.0618(11) 0.0074(11) 0.0147(10) 0.0001(9)
C25 0.0616(15) 0.0553(13) 0.0564(11) -.0113(10) 0.0071(9) 0.0003(8)
O26 0.0661(13) 0.0960(15) 0.0735(10) 0.0179(10) 0.0067(8) 0.0086(9)
O27 0.0601(13) 0.0787(14) 0.1145(15) 0.0164(10) -.0070(11) -.0168(10)
C28 0.0573(14) 0.0492(12) 0.0548(10) -.0002(9) 0.0111(9) 0.0037(8)
C29 0.0631(16) 0.0570(14) 0.0649(13) 0.0004(11) 0.0091(10) -.0050(9)
C30 0.0616(16) 0.0692(16) 0.0646(12) 0.0053(11) 0.0126(10) -.0038(10)
C31 0.0732(18) 0.0587(14) 0.0720(13) 0.0078(12) 0.0165(12) -.0031(10)
C32 0.0605(16) 0.0689(16) 0.0667(13) -.0116(12) 0.0084(11) 0.0027(10)
C33 0.068(2) 0.081(2) 0.0935(18) 0.0109(14) 0.0062(14) -.0251(14)
C34 0.0640(17) 0.0615(15) 0.0693(13) 0.0060(11) 0.0060(11) 0.0167(10)
C35 0.0601(17) 0.0692(16) 0.0815(15) 0.0101(12) 0.0184(12) -.0045(11)
C36 0.0634(18) 0.0819(19) 0.0844(16) 0.0132(14) 0.0136(13) -.0112(13)
C37 0.0614(16) 0.0707(16) 0.0628(13) 0.0051(12) 0.0122(11) -.0037(10)
O38 0.0780(17) 0.1021(19) 0.142(2) 0.0197(14) 0.0045(14) -.0449(15)
C39 0.074(2) 0.0721(19) 0.116(2) 0.0261(15) -.0024(16) -.0156(16)
O40 0.0656(16) 0.109(2) 0.146(2) -.0037(13) 0.0251(14) 0.0025(15)
C41 0.074(2) 0.0650(17) 0.0920(17) 0.0133(13) -.0058(14) 0.0112(13)
O42 0.0706(18) 0.146(3) 0.244(4) 0.0189(16) -.003(2) -.129(3)
C43 0.0664(18) 0.0732(17) 0.0642(13) 0.0058(12) 0.0068(11) -.0020(10)
C44 0.092(2) 0.0596(16) 0.0878(17) 0.0072(14) 0.0178(16) -.0135(12)
C45 0.0647(19) 0.085(2) 0.0810(16) 0.0106(14) -.0025(13) -.0027(13)
C46 0.0642(19) 0.094(2) 0.0887(17) 0.0181(15) 0.0150(14) -.0156(15)
C47 0.086(2) 0.130(3) 0.0769(16) 0.048(2) -.0090(16) -.0113(18)
C48 0.084(2) 0.0681(16) 0.0668(14) 0.0043(13) 0.0104(13) -.0084(11)
C50 0.081(2) 0.085(2) 0.131(3) 0.0205(17) 0.001(2) -.046(2)
C51 0.0633(19) 0.092(2) 0.0926(19) 0.0078(15) 0.0154(14) -.0048(15)
C52 0.076(2) 0.080(2) 0.0769(16) -.0050(15) -.0002(13) -.0089(13)
C53 0.0503(18) 0.123(3) 0.108(2) -.0026(16) 0.0061(16) -.019(2)
C54 0.091(3) 0.159(5) 0.343(9) 0.016(3) -.007(5) -.175(6)
C55 0.078(2) 0.0787(19) 0.0761(15) -.0146(15) -.0068(13) -.0127(13)

loop_
_atom_type_symbol
_atom_type_description
_atom_type_scat_dispersion_real
_atom_type_scat_dispersion_imag
_atom_type_scat_source
'C ' 'C ' 0.0033 0.0016 'Waasmaier & Kirfel, 1995'
'H ' 'H ' 0.0000 0.0000 'Waasmaier & Kirfel, 1995'
'O ' 'O ' 0.0106 0.0060 'Waasmaier & Kirfel, 1995'

loop_
_diffrn_radiation_wavelength
0.71073
